data_1513200
loop_
_publ_author_name
'Yong-Joo Kim'
'Hyun-Kyung Kim'
'Jung-Hyun Lee'
'Zhen Nu Zheng'
'Soon W. Lee'

_publ_section_title
;
 Synthesis and structures of n1-allenyl and/or -propargyl Pd(II) complexes
 and their reactivity toward trimethylsilyl pseudohalides, organic thiols,
 and N-heterocyclic carbene ligands
;
_journal_name_full
;
Inorganica Chimica Acta
;
_journal_page_first 54
_journal_page_last 63
_journal_paper_doi 10.1016/j.ica.2012.12.011
_journal_volume 398
_journal_year 2013
_chemical_formula_moiety 'C25 H29 Cl P2 Pd'
_chemical_formula_sum 'C25 H29 Cl P2 Pd'
_chemical_formula_weight 533.27
_space_group_IT_number 2
_symmetry_cell_setting triclinic
_symmetry_space_group_name_Hall '-P 1'
_symmetry_space_group_name_H-M 'P -1'
_atom_sites_solution_hydrogens geom
_atom_sites_solution_primary direct
_atom_sites_solution_secondary difmap
_cell_angle_alpha 89.9700(10)
_cell_angle_beta 81.7740(10)
_cell_angle_gamma 74.2890(10)
_cell_formula_units_Z 2
_cell_length_a 9.2242(3)
_cell_length_b 9.4337(3)
_cell_length_c 15.2031(4)
_cell_measurement_reflns_used 9935
_cell_measurement_temperature 296(2)
_cell_measurement_theta_max 28.32
_cell_measurement_theta_min 2.71
_cell_volume 1259.41(7)
_computing_cell_refinement 'Bruker SMART'
_computing_data_collection 'Bruker SMART'
_computing_data_reduction 'Bruker SAINT'
_computing_molecular_graphics 'Bruker SHELXTL'
_computing_publication_material 'Bruker SHELXTL'
_computing_structure_refinement 'Bruker SHELXTL'
_computing_structure_solution 'Bruker SHELXTL'
_diffrn_ambient_temperature 296(2)
_diffrn_measured_fraction_theta_full 0.957
_diffrn_measured_fraction_theta_max 0.957
_diffrn_measurement_device_type 'CCD area detector'
_diffrn_measurement_method 'phi and omega scans'
_diffrn_radiation_monochromator graphite
_diffrn_radiation_source 'sealed tube'
_diffrn_radiation_type MoK\a
_diffrn_radiation_wavelength 0.71073
_diffrn_reflns_av_R_equivalents 0.0210
_diffrn_reflns_av_sigmaI/netI 0.0260
_diffrn_reflns_limit_h_max 12
_diffrn_reflns_limit_h_min -11
_diffrn_reflns_limit_k_max 12
_diffrn_reflns_limit_k_min -12
_diffrn_reflns_limit_l_max 20
_diffrn_reflns_limit_l_min -20
_diffrn_reflns_number 17602
_diffrn_reflns_theta_full 28.35
_diffrn_reflns_theta_max 28.35
_diffrn_reflns_theta_min 1.35
_exptl_absorpt_coefficient_mu 0.979
_exptl_absorpt_correction_T_max 0.9085
_exptl_absorpt_correction_T_min 0.8135
_exptl_absorpt_correction_type multi-scan
_exptl_absorpt_process_details '(<i>SADABS</i>; Sheldrick, 1996)'
_exptl_crystal_colour yellow
_exptl_crystal_density_diffrn 1.406
_exptl_crystal_density_method 'not measured'
_exptl_crystal_description BLOCK
_exptl_crystal_F_000 544
_exptl_crystal_size_max 0.22
_exptl_crystal_size_mid 0.18
_exptl_crystal_size_min 0.10
_refine_diff_density_max 0.787
_refine_diff_density_min -0.334
_refine_diff_density_rms 0.060
_refine_ls_extinction_method none
_refine_ls_goodness_of_fit_ref 1.059
_refine_ls_hydrogen_treatment mixed
_refine_ls_matrix_type full
_refine_ls_number_parameters 270
_refine_ls_number_reflns 6031
_refine_ls_number_restraints 0
_refine_ls_restrained_S_all 1.059
_refine_ls_R_factor_all 0.0398
_refine_ls_R_factor_gt 0.0321
_refine_ls_shift/su_max 0.001
_refine_ls_shift/su_mean 0.000
_refine_ls_structure_factor_coef Fsqd
_refine_ls_weighting_details 'calc w=1/[\s^2^(Fo^2^)+(0.0325P)^2^+0.7903P] where P=(Fo^2^+2Fc^2^)/3'
_refine_ls_weighting_scheme calc
_refine_ls_wR_factor_gt 0.0751
_refine_ls_wR_factor_ref 0.0785
_reflns_number_gt 5301
_reflns_number_total 6031
_reflns_threshold_expression >2sigma(I)
_cod_data_source_file ICA-2013-398-54-63-1.cif
_cod_data_source_block p-1
_cod_original_sg_symbol_H-M 'P -1   '
_cod_database_code 1513200

loop_
_symmetry_equiv_pos_as_xyz
'x, y, z'
'-x, -y, -z'

loop_
_atom_site_label
_atom_site_type_symbol
_atom_site_fract_x
_atom_site_fract_y
_atom_site_fract_z
_atom_site_U_iso_or_equiv
_atom_site_adp_type
_atom_site_occupancy
_atom_site_symmetry_multiplicity
_atom_site_calc_flag
_atom_site_refinement_flags
Pd1 Pd 0.86080(2) 0.941448(19) 0.659349(12) 0.03557(6) Uani 1 1 d .
Cl1 Cl 0.71310(9) 1.11323(8) 0.57009(5) 0.05933(19) Uani 1 1 d .
P1 P 0.70218(7) 0.78954(7) 0.65994(4) 0.03919(14) Uani 1 1 d .
P2 P 1.00734(8) 1.09837(7) 0.67944(5) 0.04430(16) Uani 1 1 d .
C1 C 0.9793(3) 0.7988(3) 0.74035(17) 0.0411(5) Uani 1 1 d .
C2 C 1.1097(3) 0.6715(3) 0.70387(17) 0.0399(5) Uani 1 1 d .
C3 C 1.1798(3) 0.6687(3) 0.61688(18) 0.0482(6) Uani 1 1 d .
H3 H 1.1435 0.7454 0.5804 0.058 Uiso 1 1 calc R
C4 C 1.3044(3) 0.5517(3) 0.5833(2) 0.0582(7) Uani 1 1 d .
H4 H 1.3509 0.5518 0.5249 0.070 Uiso 1 1 calc R
C5 C 1.3590(4) 0.4373(3) 0.6353(3) 0.0663(9) Uani 1 1 d .
H5 H 1.4429 0.3602 0.6128 0.080 Uiso 1 1 calc R
C6 C 1.2882(4) 0.4375(3) 0.7217(3) 0.0665(9) Uani 1 1 d .
H6 H 1.3237 0.3593 0.7573 0.080 Uiso 1 1 calc R
C7 C 1.1651(3) 0.5528(3) 0.7556(2) 0.0548(7) Uani 1 1 d .
H7 H 1.1184 0.5512 0.8139 0.066 Uiso 1 1 calc R
C8 C 0.9368(4) 0.8221(4) 0.8249(2) 0.0597(8) Uani 1 1 d .
C9 C 0.8940(7) 0.8512(7) 0.9102(3) 0.1046(18) Uani 1 1 d .
C10 C 0.5854(4) 0.8124(4) 0.57173(19) 0.0583(7) Uani 1 1 d .
H10A H 0.6498 0.7959 0.5151 0.088 Uiso 1 1 calc R
H10B H 0.5188 0.9107 0.5758 0.088 Uiso 1 1 calc R
H10C H 0.5260 0.7428 0.5776 0.088 Uiso 1 1 calc R
C11 C 0.7899(4) 0.5923(3) 0.6540(2) 0.0631(8) Uani 1 1 d .
H11A H 0.8644 0.5666 0.6015 0.095 Uiso 1 1 calc R
H11B H 0.7133 0.5415 0.6518 0.095 Uiso 1 1 calc R
H11C H 0.8384 0.5646 0.7056 0.095 Uiso 1 1 calc R
C12 C 0.5648(3) 0.8241(3) 0.76150(17) 0.0438(6) Uani 1 1 d .
C13 C 0.4762(4) 0.7294(4) 0.7872(2) 0.0585(7) Uani 1 1 d .
H13 H 0.4862 0.6459 0.7519 0.070 Uiso 1 1 calc R
C14 C 0.3740(4) 0.7578(4) 0.8645(2) 0.0752(10) Uani 1 1 d .
H14 H 0.3149 0.6936 0.8809 0.090 Uiso 1 1 calc R
C15 C 0.3584(5) 0.8797(5) 0.9173(2) 0.0816(11) Uani 1 1 d .
H15 H 0.2922 0.8962 0.9708 0.098 Uiso 1 1 calc R
C16 C 0.4405(5) 0.9773(5) 0.8913(2) 0.0819(11) Uani 1 1 d .
H16 H 0.4263 1.0628 0.9256 0.098 Uiso 1 1 calc R
C17 C 0.5450(4) 0.9491(4) 0.8138(2) 0.0619(8) Uani 1 1 d .
H17 H 0.6019 1.0149 0.7970 0.074 Uiso 1 1 calc R
C18 C 1.0250(4) 1.2260(3) 0.5922(2) 0.0563(7) Uani 1 1 d .
H18A H 0.9258 1.2752 0.5783 0.084 Uiso 1 1 calc R
H18B H 1.0872 1.1730 0.5401 0.084 Uiso 1 1 calc R
H18C H 1.0714 1.2976 0.6119 0.084 Uiso 1 1 calc R
C19 C 1.2032(4) 1.0209(4) 0.6945(3) 0.0767(11) Uani 1 1 d .
H19A H 1.2083 0.9505 0.7404 0.115 Uiso 1 1 calc R
H19B H 1.2447 1.0982 0.7114 0.115 Uiso 1 1 calc R
H19C H 1.2609 0.9730 0.6399 0.115 Uiso 1 1 calc R
C20 C 0.9146(4) 1.2169(3) 0.77756(19) 0.0538(7) Uani 1 1 d .
C21 C 0.7576(4) 1.2767(4) 0.7869(2) 0.0683(9) Uani 1 1 d .
H21 H 0.7035 1.2530 0.7446 0.082 Uiso 1 1 calc R
C22 C 0.6808(6) 1.3710(4) 0.8584(3) 0.0964(15) Uani 1 1 d .
H22 H 0.5759 1.4106 0.8638 0.116 Uiso 1 1 calc R
C23 C 0.7591(9) 1.4058(6) 0.9211(3) 0.116(2) Uani 1 1 d .
H23 H 0.7078 1.4699 0.9689 0.139 Uiso 1 1 calc R
C24 C 0.9125(9) 1.3465(6) 0.9135(3) 0.121(2) Uani 1 1 d .
H24 H 0.9653 1.3703 0.9564 0.145 Uiso 1 1 calc R
C25 C 0.9915(6) 1.2505(5) 0.8419(3) 0.0913(13) Uani 1 1 d .
H25 H 1.0960 1.2094 0.8379 0.110 Uiso 1 1 calc R
H9A H 0.815(5) 0.803(4) 0.935(3) 0.082(13) Uiso 1 1 d .
H9B H 0.941(6) 0.926(5) 0.940(3) 0.114(17) Uiso 1 1 d .

loop_
_atom_site_aniso_label
_atom_site_aniso_U_11
_atom_site_aniso_U_22
_atom_site_aniso_U_33
_atom_site_aniso_U_23
_atom_site_aniso_U_13
_atom_site_aniso_U_12
Pd1 0.02915(9) 0.02959(9) 0.04494(11) 0.00134(7) -0.00612(7) -0.00257(6)
Cl1 0.0516(4) 0.0499(4) 0.0770(5) 0.0182(3) -0.0263(3) -0.0061(3)
P1 0.0349(3) 0.0371(3) 0.0440(3) -0.0036(3) -0.0026(2) -0.0089(2)
P2 0.0363(3) 0.0339(3) 0.0620(4) 0.0012(3) -0.0093(3) -0.0073(3)
C1 0.0378(13) 0.0366(12) 0.0458(13) 0.0009(10) -0.0083(10) -0.0040(10)
C2 0.0348(12) 0.0343(12) 0.0497(14) 0.0004(10) -0.0109(10) -0.0057(9)
C3 0.0440(14) 0.0437(14) 0.0530(15) 0.0009(11) -0.0098(12) -0.0040(11)
C4 0.0440(15) 0.0584(18) 0.0642(18) -0.0159(14) -0.0004(13) -0.0044(13)
C5 0.0450(16) 0.0501(17) 0.095(3) -0.0218(17) -0.0146(16) 0.0036(13)
C6 0.062(2) 0.0401(15) 0.094(3) 0.0085(15) -0.0277(18) 0.0007(14)
C7 0.0541(17) 0.0423(14) 0.0647(18) 0.0102(13) -0.0108(14) -0.0068(12)
C8 0.0538(17) 0.0619(18) 0.0509(16) 0.0012(14) -0.0096(13) 0.0064(14)
C9 0.099(4) 0.129(4) 0.058(2) -0.010(3) -0.001(2) 0.009(3)
C10 0.0511(17) 0.082(2) 0.0490(16) -0.0046(14) -0.0101(13) -0.0282(15)
C11 0.0566(18) 0.0387(14) 0.091(2) -0.0097(15) -0.0005(16) -0.0135(13)
C12 0.0384(13) 0.0472(14) 0.0435(13) 0.0006(11) -0.0037(10) -0.0092(11)
C13 0.0584(18) 0.0580(18) 0.0567(17) 0.0021(14) 0.0028(14) -0.0179(14)
C14 0.069(2) 0.086(3) 0.067(2) 0.0148(19) 0.0091(17) -0.0267(19)
C15 0.071(2) 0.110(3) 0.054(2) -0.005(2) 0.0130(17) -0.020(2)
C16 0.074(2) 0.097(3) 0.065(2) -0.033(2) 0.0122(18) -0.019(2)
C17 0.0539(18) 0.068(2) 0.0630(19) -0.0160(15) 0.0017(14) -0.0200(15)
C18 0.0564(17) 0.0498(16) 0.0605(17) -0.0005(13) 0.0050(14) -0.0179(13)
C19 0.0447(17) 0.060(2) 0.131(3) 0.000(2) -0.0297(19) -0.0136(15)
C20 0.075(2) 0.0396(14) 0.0491(15) 0.0061(11) -0.0083(14) -0.0201(14)
C21 0.078(2) 0.0532(18) 0.0631(19) -0.0020(15) 0.0030(17) -0.0062(16)
C22 0.120(4) 0.070(2) 0.074(3) -0.001(2) 0.025(3) -0.002(2)
C23 0.193(6) 0.083(3) 0.055(2) -0.010(2) 0.021(3) -0.031(4)
C24 0.195(7) 0.117(4) 0.065(3) -0.010(3) -0.026(4) -0.065(5)
C25 0.124(4) 0.091(3) 0.070(2) -0.001(2) -0.029(2) -0.042(3)

loop_
_atom_type_symbol
_atom_type_description
_atom_type_scat_dispersion_real
_atom_type_scat_dispersion_imag
_atom_type_scat_source
C C 0.0033 0.0016 'International Tables Vol C Tables 4.2.6.8 and 6.1.1.4'
H H 0.0000 0.0000 'International Tables Vol C Tables 4.2.6.8 and 6.1.1.4'
P P 0.1023 0.0942 'International Tables Vol C Tables 4.2.6.8 and 6.1.1.4'
Cl Cl 0.1484 0.1585 'International Tables Vol C Tables 4.2.6.8 and 6.1.1.4'
Pd Pd -0.9988 1.0072 'International Tables Vol C Tables 4.2.6.8 and 6.1.1.4'

loop_
_geom_angle_atom_site_label_1
_geom_angle_atom_site_label_2
_geom_angle_atom_site_label_3
_geom_angle
C1 Pd1 P2 88.84(8)
C1 Pd1 P1 87.66(8)
P2 Pd1 P1 172.11(2)
C1 Pd1 Cl1 177.36(7)
P2 Pd1 Cl1 91.39(3)
P1 Pd1 Cl1 91.79(3)
C11 P1 C10 102.33(16)
C11 P1 C12 105.23(14)
C10 P1 C12 104.02(13)
C11 P1 Pd1 117.38(11)
C10 P1 Pd1 116.48(11)
C12 P1 Pd1 110.01(9)
C19 P2 C18 101.83(17)
C19 P2 C20 106.71(18)
C18 P2 C20 104.08(13)
C19 P2 Pd1 118.93(12)
C18 P2 Pd1 116.36(11)
C20 P2 Pd1 107.65(11)
C8 C1 C2 121.3(2)
C8 C1 Pd1 117.3(2)
C2 C1 Pd1 121.49(18)
C3 C2 C7 117.9(2)
C3 C2 C1 120.5(2)
C7 C2 C1 121.6(2)
C2 C3 C4 120.6(3)
C2 C3 H3 119.7
C4 C3 H3 119.7
C5 C4 C3 120.8(3)
C5 C4 H4 119.6
C3 C4 H4 119.6
C4 C5 C6 119.1(3)
C4 C5 H5 120.4
C6 C5 H5 120.4
C7 C6 C5 120.6(3)
C7 C6 H6 119.7
C5 C6 H6 119.7
C6 C7 C2 121.0(3)
C6 C7 H7 119.5
C2 C7 H7 119.5
C1 C8 C9 177.7(5)
C8 C9 H9A 113(2)
C8 C9 H9B 117(3)
H9A C9 H9B 131(4)
P1 C10 H10A 109.5
P1 C10 H10B 109.5
H10A C10 H10B 109.5
P1 C10 H10C 109.5
H10A C10 H10C 109.5
H10B C10 H10C 109.5
P1 C11 H11A 109.5
P1 C11 H11B 109.5
H11A C11 H11B 109.5
P1 C11 H11C 109.5
H11A C11 H11C 109.5
H11B C11 H11C 109.5
C17 C12 C13 118.6(3)
C17 C12 P1 119.6(2)
C13 C12 P1 121.8(2)
C14 C13 C12 120.6(3)
C14 C13 H13 119.7
C12 C13 H13 119.7
C15 C14 C13 120.5(3)
C15 C14 H14 119.8
C13 C14 H14 119.8
C14 C15 C16 119.7(3)
C14 C15 H15 120.1
C16 C15 H15 120.1
C15 C16 C17 120.2(3)
C15 C16 H16 119.9
C17 C16 H16 119.9
C12 C17 C16 120.4(3)
C12 C17 H17 119.8
C16 C17 H17 119.8
P2 C18 H18A 109.5
P2 C18 H18B 109.5
H18A C18 H18B 109.5
P2 C18 H18C 109.5
H18A C18 H18C 109.5
H18B C18 H18C 109.5
P2 C19 H19A 109.5
P2 C19 H19B 109.5
H19A C19 H19B 109.5
P2 C19 H19C 109.5
H19A C19 H19C 109.5
H19B C19 H19C 109.5
C25 C20 C21 118.6(3)
C25 C20 P2 123.5(3)
C21 C20 P2 117.9(3)
C22 C21 C20 120.8(4)
C22 C21 H21 119.6
C20 C21 H21 119.6
C23 C22 C21 120.0(5)
C23 C22 H22 120.0
C21 C22 H22 120.0
C24 C23 C22 119.8(5)
C24 C23 H23 120.1
C22 C23 H23 120.1
C23 C24 C25 120.8(5)
C23 C24 H24 119.6
C25 C24 H24 119.6
C20 C25 C24 119.9(5)
C20 C25 H25 120.1
C24 C25 H25 120.1

loop_
_geom_bond_atom_site_label_1
_geom_bond_atom_site_label_2
_geom_bond_distance
Pd1 C1 2.027(2)
Pd1 P2 2.3053(7)
Pd1 P1 2.3079(7)
Pd1 Cl1 2.3780(7)
P1 C11 1.813(3)
P1 C10 1.814(3)
P1 C12 1.820(3)
P2 C19 1.804(3)
P2 C18 1.811(3)
P2 C20 1.824(3)
C1 C8 1.290(4)
C1 C2 1.491(3)
C2 C3 1.383(4)
C2 C7 1.391(4)
C3 C4 1.394(4)
C3 H3 0.9300
C4 C5 1.364(5)
C4 H4 0.9300
C5 C6 1.380(5)
C5 H5 0.9300
C6 C7 1.379(4)
C6 H6 0.9300
C7 H7 0.9300
C8 C9 1.307(5)
C9 H9A 0.99(4)
C9 H9B 1.05(5)
C10 H10A 0.9600
C10 H10B 0.9600
C10 H10C 0.9600
C11 H11A 0.9600
C11 H11B 0.9600
C11 H11C 0.9600
C12 C17 1.377(4)
C12 C13 1.387(4)
C13 C14 1.374(4)
C13 H13 0.9300
C14 C15 1.367(5)
C14 H14 0.9300
C15 C16 1.367(6)
C15 H15 0.9300
C16 C17 1.388(4)
C16 H16 0.9300
C17 H17 0.9300
C18 H18A 0.9600
C18 H18B 0.9600
C18 H18C 0.9600
C19 H19A 0.9600
C19 H19B 0.9600
C19 H19C 0.9600
C20 C25 1.371(5)
C20 C21 1.391(5)
C21 C22 1.383(5)
C21 H21 0.9300
C22 C23 1.365(8)
C22 H22 0.9300
C23 C24 1.361(8)
C23 H23 0.9300
C24 C25 1.397(7)
C24 H24 0.9300
C25 H25 0.9300
